data_4320568
loop_
_publ_author_name
'Bao-Qing Ma'
'Hao-Ling Sun'
'Song Gao'
'Guang-Xian Xu'

_publ_section_title
;
 Variable Dimensionality from Mononuclear and Trinuclear to One and Two
 Dimensions: A Series of Copper(II) Compounds with 4,4'-Dipyridine Dioxide
;
_journal_name_full 'Inorganic Chemistry'
_journal_page_first 6247
_journal_page_last 6253
_journal_paper_doi 10.1021/ic0104712
_journal_volume 40
_journal_year 2001
_chemical_formula_sum 'C10 H16 Cl Cu0.5 N2 O6'
_chemical_formula_weight 327.47
_chemical_name_systematic
;
   ?
;
_space_group_IT_number 2
_symmetry_cell_setting triclinic
_symmetry_space_group_name_Hall '-P 1'
_symmetry_space_group_name_H-M 'P -1'
_atom_sites_solution_hydrogens geom
_atom_sites_solution_primary direct
_atom_sites_solution_secondary difmap
_audit_creation_method SHELXL-97
_cell_angle_alpha 85.09(2)
_cell_angle_beta 72.806(18)
_cell_angle_gamma 89.233(10)
_cell_formula_units_Z 2
_cell_length_a 6.7319(8)
_cell_length_b 10.2542(13)
_cell_length_c 10.423(4)
_cell_measurement_reflns_used 25
_cell_measurement_temperature 293(2)
_cell_volume 684.8(3)
_computing_structure_refinement 'SHELXL-97 (Sheldrick, 1997)'
_computing_structure_solution 'SHELXS-97 (Sheldrick, 1990)'
_diffrn_ambient_temperature 293(2)
_diffrn_measured_fraction_theta_full 0.999
_diffrn_measured_fraction_theta_max 0.999
_diffrn_radiation_monochromator graphite
_diffrn_radiation_source 'fine-focus sealed tube'
_diffrn_radiation_type MoK\a
_diffrn_radiation_wavelength 0.71073
_diffrn_reflns_av_R_equivalents 0.0228
_diffrn_reflns_av_sigmaI/netI 0.0216
_diffrn_reflns_limit_h_max 8
_diffrn_reflns_limit_h_min -1
_diffrn_reflns_limit_k_max 13
_diffrn_reflns_limit_k_min -13
_diffrn_reflns_limit_l_max 13
_diffrn_reflns_limit_l_min -13
_diffrn_reflns_number 3773
_diffrn_reflns_theta_full 27.00
_diffrn_reflns_theta_max 27.00
_diffrn_reflns_theta_min 1.99
_exptl_absorpt_coefficient_mu 1.059
_exptl_absorpt_correction_T_max 0.9765
_exptl_absorpt_correction_T_min 0.7927
_exptl_absorpt_correction_type empirical
_exptl_crystal_colour green
_exptl_crystal_density_diffrn 1.588
_exptl_crystal_density_method 'not measured'
_exptl_crystal_description block
_exptl_crystal_F_000 339
_exptl_crystal_size_max 0.30
_exptl_crystal_size_mid 0.30
_exptl_crystal_size_min 0.23
_refine_diff_density_max 0.338
_refine_diff_density_min -0.394
_refine_diff_density_rms 0.049
_refine_ls_extinction_coef 0.022(3)
_refine_ls_extinction_expression Fc^*^=kFc[1+0.001xFc^2^\l^3^/sin(2\q)]^-1/4^
_refine_ls_extinction_method SHELXL
_refine_ls_goodness_of_fit_ref 1.073
_refine_ls_hydrogen_treatment mixed
_refine_ls_matrix_type full
_refine_ls_number_parameters 243
_refine_ls_number_reflns 2998
_refine_ls_number_restraints 12
_refine_ls_restrained_S_all 1.080
_refine_ls_R_factor_all 0.0328
_refine_ls_R_factor_gt 0.0288
_refine_ls_shift/su_max 0.000
_refine_ls_shift/su_mean 0.000
_refine_ls_structure_factor_coef Fsqd
_refine_ls_weighting_details 'calc w=1/[\s^2^(Fo^2^)+(0.0397P)^2^+0.2665P] where P=(Fo^2^+2Fc^2^)/3'
_refine_ls_weighting_scheme calc
_refine_ls_wR_factor_gt 0.0771
_refine_ls_wR_factor_ref 0.0794
_reflns_number_gt 2741
_reflns_number_total 2998
_reflns_threshold_expression >2sigma(I)
_cod_data_source_file ic0104712_1.cif
_cod_data_source_block Compound1
_cod_depositor_comments
;
The following automatic conversions were performed:

'_symmetry_cell_setting' value 'Triclinic' changed to 'triclinic'
according to the built-in table from CIF Core dictionary named
'cif_core.dic' version 2.4.1 from
2010-06-29.

'_exptl_absorpt_correction_type' value 'Empirical'
changed to 'empirical' according to the built-in table from CIF Core
dictionary named 'cif_core.dic' version 2.4.1 from 2010-06-29.

Automatic conversion script
Id: cif_fix_values 1646 2011-03-28 12:23:43Z adriana 
;
_cod_original_formula_sum 'C10 H16 Cl Cu0.50 N2 O6'
_cod_database_code 4320568

loop_
_symmetry_equiv_pos_as_xyz
'x, y, z'
'-x, -y, -z'

loop_
_atom_site_label
_atom_site_type_symbol
_atom_site_fract_x
_atom_site_fract_y
_atom_site_fract_z
_atom_site_U_iso_or_equiv
_atom_site_adp_type
_atom_site_occupancy
_atom_site_symmetry_multiplicity
_atom_site_calc_flag
_atom_site_refinement_flags
_atom_site_disorder_assembly
_atom_site_disorder_group
Cu1 Cu 0.0000 0.5000 0.5000 0.03150(12) Uani 1 2 d S . .
Cl1 Cl 0.21327(9) 0.10856(5) 0.55496(5) 0.04868(15) Uani 1 1 d . . .
O1 O 0.1638(3) 0.31935(13) 0.14111(14) 0.0476(4) Uani 1 1 d . . .
O2 O 0.3932(2) -0.52483(12) -0.22752(14) 0.0413(3) Uani 1 1 d . . .
O3 O 0.0760(2) 0.38021(15) 0.68494(15) 0.0455(3) Uani 1 1 d D . .
O4 O 0.2803(2) 0.57950(14) 0.44249(16) 0.0444(3) Uani 1 1 d D . .
O5 O 0.1036(3) 0.34969(14) 0.39486(14) 0.0487(4) Uani 1 1 d D . .
O6 O 0.6612(4) 0.15911(17) 0.5895(2) 0.0645(5) Uani 1 1 d D . .
N1 N 0.1940(2) 0.20326(14) 0.09336(15) 0.0309(3) Uani 1 1 d . . .
N2 N 0.3578(2) -0.40936(14) -0.17680(15) 0.0308(3) Uani 1 1 d . . .
H1 H 0.111(3) 0.100(2) 0.268(3) 0.044(6) Uiso 1 1 d . . .
H2 H 0.163(3) -0.102(2) 0.189(2) 0.037(5) Uiso 1 1 d . . .
H3 H 0.333(3) 0.081(2) -0.188(2) 0.040(6) Uiso 1 1 d . . .
H4 H 0.284(3) 0.275(2) -0.094(2) 0.041(6) Uiso 1 1 d . . .
H5 H 0.217(4) -0.287(2) 0.112(3) 0.048(6) Uiso 1 1 d . . .
H6 H 0.282(4) -0.482(2) 0.006(2) 0.044(6) Uiso 1 1 d . . .
H7 H 0.421(4) -0.310(2) -0.349(3) 0.050(7) Uiso 1 1 d . . .
H8 H 0.376(3) -0.105(2) -0.273(2) 0.038(6) Uiso 1 1 d . . .
H9 H 0.186(4) 0.419(3) 0.706(3) 0.084(10) Uiso 1 1 d D . .
H10 H 0.126(4) 0.302(2) 0.651(3) 0.080(10) Uiso 1 1 d D . .
H11 H 0.277(5) 0.6669(17) 0.439(3) 0.091(11) Uiso 1 1 d D . .
H12 H 0.373(4) 0.549(3) 0.367(2) 0.075(9) Uiso 1 1 d D . .
H13 H 0.126(5) 0.339(3) 0.3056(18) 0.081(10) Uiso 1 1 d D . .
H14 H 0.136(4) 0.275(2) 0.438(2) 0.067(8) Uiso 1 1 d D . .
H15 H 0.549(4) 0.147(4) 0.556(4) 0.115(15) Uiso 1 1 d D . .
H16 H 0.767(4) 0.107(3) 0.553(4) 0.110(13) Uiso 1 1 d D . .
C1 C 0.1579(3) 0.09271(18) 0.17681(18) 0.0343(4) Uani 1 1 d . . .
C2 C 0.1884(3) -0.02807(17) 0.12564(17) 0.0317(4) Uani 1 1 d . . .
C3 C 0.2577(2) -0.03921(15) -0.01284(16) 0.0258(3) Uani 1 1 d . . .
C4 C 0.2930(3) 0.07797(17) -0.09525(18) 0.0315(4) Uani 1 1 d . . .
C5 C 0.2621(3) 0.19676(17) -0.04136(18) 0.0331(4) Uani 1 1 d . . .
C6 C 0.2908(2) -0.16800(16) -0.07006(17) 0.0266(3) Uani 1 1 d . . .
C7 C 0.2606(3) -0.28479(18) 0.01234(18) 0.0351(4) Uani 1 1 d . . .
C8 C 0.2938(3) -0.40369(18) -0.04197(19) 0.0361(4) Uani 1 1 d . . .
C9 C 0.3856(3) -0.29905(18) -0.25981(19) 0.0364(4) Uani 1 1 d . . .
C10 C 0.3539(3) -0.17861(18) -0.20899(18) 0.0345(4) Uani 1 1 d . . .

loop_
_atom_site_aniso_label
_atom_site_aniso_U_11
_atom_site_aniso_U_22
_atom_site_aniso_U_33
_atom_site_aniso_U_23
_atom_site_aniso_U_13
_atom_site_aniso_U_12
Cu1 0.03936(19) 0.02406(16) 0.02706(17) -0.00671(11) -0.00239(12) 0.00075(12)
Cl1 0.0673(4) 0.0319(2) 0.0444(3) -0.0013(2) -0.0133(2) 0.0059(2)
O1 0.0856(11) 0.0237(6) 0.0320(7) -0.0076(5) -0.0136(7) 0.0016(7)
O2 0.0535(8) 0.0240(6) 0.0413(7) -0.0101(5) -0.0041(6) 0.0005(6)
O3 0.0566(9) 0.0407(8) 0.0391(8) -0.0050(6) -0.0133(7) -0.0016(7)
O4 0.0427(8) 0.0349(7) 0.0485(8) -0.0093(6) -0.0010(6) -0.0007(6)
O5 0.0835(11) 0.0327(7) 0.0288(7) -0.0099(6) -0.0138(7) 0.0185(7)
O6 0.0782(13) 0.0378(9) 0.0686(12) -0.0107(8) -0.0062(10) 0.0011(8)
N1 0.0412(8) 0.0237(7) 0.0283(7) -0.0044(5) -0.0102(6) -0.0008(6)
N2 0.0335(8) 0.0241(7) 0.0323(8) -0.0053(6) -0.0050(6) -0.0007(6)
C1 0.0480(11) 0.0291(9) 0.0235(8) -0.0019(7) -0.0072(7) -0.0017(7)
C2 0.0410(10) 0.0256(8) 0.0259(8) 0.0010(7) -0.0064(7) -0.0023(7)
C3 0.0255(7) 0.0241(8) 0.0263(8) -0.0016(6) -0.0055(6) -0.0011(6)
C4 0.0411(9) 0.0279(8) 0.0237(8) -0.0007(6) -0.0069(7) -0.0017(7)
C5 0.0469(10) 0.0243(8) 0.0267(8) 0.0017(7) -0.0094(7) -0.0029(7)
C6 0.0260(8) 0.0241(8) 0.0282(8) -0.0024(6) -0.0056(6) -0.0005(6)
C7 0.0463(10) 0.0279(9) 0.0265(8) -0.0005(7) -0.0039(7) -0.0020(7)
C8 0.0487(11) 0.0243(8) 0.0304(9) 0.0016(7) -0.0049(8) -0.0013(7)
C9 0.0494(11) 0.0305(9) 0.0265(9) -0.0032(7) -0.0066(8) 0.0011(8)
C10 0.0471(10) 0.0266(8) 0.0261(8) 0.0010(7) -0.0061(7) 0.0012(7)

loop_
_atom_type_symbol
_atom_type_description
_atom_type_scat_dispersion_real
_atom_type_scat_dispersion_imag
_atom_type_scat_source
C C 0.0033 0.0016 'International Tables Vol C Tables 4.2.6.8 and 6.1.1.4'
H H 0.0000 0.0000 'International Tables Vol C Tables 4.2.6.8 and 6.1.1.4'
N N 0.0061 0.0033 'International Tables Vol C Tables 4.2.6.8 and 6.1.1.4'
O O 0.0106 0.0060 'International Tables Vol C Tables 4.2.6.8 and 6.1.1.4'
Cl Cl 0.1484 0.1585 'International Tables Vol C Tables 4.2.6.8 and 6.1.1.4'
Cu Cu 0.3201 1.2651 'International Tables Vol C Tables 4.2.6.8 and 6.1.1.4'

loop_
_geom_angle_atom_site_label_1
_geom_angle_atom_site_label_2
_geom_angle_atom_site_label_3
_geom_angle
_geom_angle_site_symmetry_1
_geom_angle_site_symmetry_3
_geom_angle_publ_flag
O5 Cu1 O5 180.0 2_566 . ?
O5 Cu1 O4 90.70(7) 2_566 2_566 ?
O5 Cu1 O4 89.30(7) . 2_566 ?
O5 Cu1 O4 89.30(7) 2_566 . ?
O5 Cu1 O4 90.70(7) . . ?
O4 Cu1 O4 180.00(9) 2_566 . ?
O5 Cu1 O3 87.45(6) 2_566 2_566 ?
O5 Cu1 O3 92.55(6) . 2_566 ?
O4 Cu1 O3 90.43(6) 2_566 2_566 ?
O4 Cu1 O3 89.57(6) . 2_566 ?
O5 Cu1 O3 92.55(6) 2_566 . ?
O5 Cu1 O3 87.45(6) . . ?
O4 Cu1 O3 89.57(6) 2_566 . ?
O4 Cu1 O3 90.43(6) . . ?
O3 Cu1 O3 180.00(4) 2_566 . ?
O1 N1 C1 121.01(15) . . ?
O1 N1 C5 118.81(15) . . ?
C1 N1 C5 120.18(15) . . ?
O2 N2 C9 119.93(15) . . ?
O2 N2 C8 119.66(15) . . ?
C9 N2 C8 120.41(15) . . ?
N1 C1 C2 120.46(16) . . ?
C1 C2 C3 121.21(16) . . ?
C2 C3 C4 116.25(15) . . ?
C2 C3 C6 122.12(15) . . ?
C4 C3 C6 121.63(15) . . ?
C5 C4 C3 121.22(16) . . ?
N1 C5 C4 120.67(16) . . ?
C7 C6 C10 116.59(15) . . ?
C7 C6 C3 121.55(15) . . ?
C10 C6 C3 121.86(15) . . ?
C8 C7 C6 121.01(17) . . ?
N2 C8 C7 120.44(17) . . ?
N2 C9 C10 120.67(17) . . ?
C9 C10 C6 120.86(17) . . ?

loop_
_geom_bond_atom_site_label_1
_geom_bond_atom_site_label_2
_geom_bond_distance
_geom_bond_site_symmetry_2
_geom_bond_publ_flag
Cu1 O5 1.9676(14) 2_566 ?
Cu1 O5 1.9676(14) . ?
Cu1 O4 1.9681(15) 2_566 ?
Cu1 O4 1.9681(15) . ?
Cu1 O3 2.3763(17) 2_566 ?
Cu1 O3 2.3763(17) . ?
O1 N1 1.3196(19) . ?
O2 N2 1.3279(18) . ?
N1 C1 1.347(2) . ?
N1 C5 1.349(2) . ?
N2 C9 1.344(2) . ?
N2 C8 1.349(2) . ?
C1 C2 1.379(2) . ?
C2 C3 1.394(2) . ?
C3 C4 1.396(2) . ?
C3 C6 1.483(2) . ?
C4 C5 1.373(2) . ?
C6 C7 1.393(2) . ?
C6 C10 1.397(2) . ?
C7 C8 1.376(3) . ?
C9 C10 1.375(3) . ?

loop_
_geom_hbond_atom_site_label_D
_geom_hbond_atom_site_label_H
_geom_hbond_atom_site_label_A
_geom_hbond_distance_DH
_geom_hbond_distance_HA
_geom_hbond_distance_DA
_geom_hbond_angle_DHA
_geom_hbond_site_symmetry_A
O5 H13 O1 0.913(17) 1.687(17) 2.600(2) 179(3) .
O5 H13 N1 0.913(17) 2.64(2) 3.486(2) 155(2) .
O3 H9 O2 0.934(17) 1.850(18) 2.775(2) 170(3) 1_566
O3 H9 N2 0.934(17) 2.683(19) 3.548(2) 154(2) 1_566
O4 H11 O6 0.894(17) 1.82(2) 2.692(2) 166(3) 2_666
O3 H10 Cl1 0.920(17) 2.293(17) 3.2072(17) 172(3) .
O5 H14 Cl1 0.908(16) 2.164(16) 3.0686(17) 175(2) .
O6 H15 Cl1 0.935(18) 2.30(2) 3.195(2) 160(3) .
O6 H16 Cl1 0.899(18) 3.01(3) 3.660(2) 131(3) 1_655
